data_7034892
loop_
_publ_author_name
'Kumar, Ravi'
'Chaudhri, Nivedita'
'Sankar, Muniappan'

_publ_section_title
;
 Ratiometric and colorimetric &quot;naked eye&quot; selective detection of
 CN(-) ions by electron deficient Ni(ii) porphyrins and their
 reversibility studies.
;
_journal_issue 19
_journal_name_full 'Dalton transactions (Cambridge, England : 2003)'
_journal_page_first 9149
_journal_page_last 9157
_journal_paper_doi 10.1039/c5dt00937e
_journal_volume 44
_journal_year 2015
_chemical_formula_moiety 'C44 H20 Cl7 N6 Ni O0.5'
_chemical_formula_sum 'C44 H20 Cl7 N6 Ni O0.5'
_chemical_formula_weight 947.52
_chemical_name_common Ni-mononitroheptachloroporphyrin
_chemical_name_systematic
; 
 2-Nitro-3,7,8,12,13,17,18-heptachloro-meso-tetraphenylporphyrinato Ni(II)
;
_space_group_crystal_system monoclinic
_space_group_IT_number 14
_space_group_name_Hall '-P 2ybc'
_space_group_name_H-M_alt 'P 1 21/c 1'
_symmetry_space_group_name_Hall '-P 2ybc'
_symmetry_space_group_name_H-M 'P 1 21/c 1'
_atom_sites_solution_hydrogens difmap
_atom_sites_solution_primary direct
_audit_block_doi 10.5517/cc140z04
_audit_creation_date 2015-04-03
_audit_creation_method
;
Olex2 1.2-beta
(compiled 2015.01.26 svn.r3150 for OlexSys, GUI svn.r4998)
;
_audit_update_record
;
2015-04-03 deposited with the CCDC.
2015-04-09 downloaded from the CCDC.
;
_cell_angle_alpha 90
_cell_angle_beta 110.527(2)
_cell_angle_gamma 90
_cell_formula_units_Z 4
_cell_length_a 14.4707(9)
_cell_length_b 27.1087(15)
_cell_length_c 10.8020(6)
_cell_measurement_reflns_used 9684
_cell_measurement_temperature 293(2)
_cell_measurement_theta_max 28.139
_cell_measurement_theta_min 1.502
_cell_volume 3968.4(4)
_computing_cell_refinement 'APEX II SYSTEM SOFTWARE PROGRAMS'
_computing_data_collection 'APEX II SYSTEM SOFTWARE PROGRAMS'
_computing_data_reduction 'APEXII (WINGX)'
_computing_molecular_graphics 'ORTEP3 (WINGX)'
_computing_publication_material 'ShelXL (Sheldrick, 2008)'
_computing_structure_refinement 'ShelXL (Sheldrick, 2008)'
_computing_structure_solution 'ShelXS (Sheldrick, 1997)'
_diffrn_ambient_temperature 293(2)
_diffrn_measured_fraction_theta_full 0.997
_diffrn_measured_fraction_theta_max 0.997
_diffrn_measurement_device_type 'APEX II DIFFRACTOMETER'
_diffrn_measurement_method \w
_diffrn_radiation_type MoK\a
_diffrn_radiation_wavelength 0.71073
_diffrn_reflns_av_R_equivalents 0.0309
_diffrn_reflns_av_unetI/netI 0.0241
_diffrn_reflns_Laue_measured_fraction_full 0.997
_diffrn_reflns_Laue_measured_fraction_max 0.997
_diffrn_reflns_limit_h_max 19
_diffrn_reflns_limit_h_min -19
_diffrn_reflns_limit_k_max 32
_diffrn_reflns_limit_k_min -32
_diffrn_reflns_limit_l_max 13
_diffrn_reflns_limit_l_min -14
_diffrn_reflns_number 9684
_diffrn_reflns_point_group_measured_fraction_full 0.997
_diffrn_reflns_point_group_measured_fraction_max 0.997
_diffrn_reflns_theta_full 26.000
_diffrn_reflns_theta_max 28.139
_diffrn_reflns_theta_min 1.502
_diffrn_source 'fine-focus sealed tube'
_diffrn_standards_decay_% 0
_diffrn_standards_interval_count 100
_diffrn_standards_interval_time 1
_diffrn_standards_number 2
_exptl_absorpt_coefficient_mu 1.005
_exptl_absorpt_correction_T_max 0.817
_exptl_absorpt_correction_T_min 0.746
_exptl_absorpt_correction_type psi-scan
_exptl_absorpt_process_details
; 
 North A.C.T., Phillips D.C. & Mathews F.S. (1968) Acta. Cryst. A24, 351 
;
_exptl_crystal_colour reddish-purple
_exptl_crystal_density_diffrn 1.586
_exptl_crystal_description Rectangle
_exptl_crystal_F_000 1908
_exptl_crystal_recrystallization_method 'Re-crystallisation from solvent: Toluene/hexane'
_exptl_crystal_size_max 0.3
_exptl_crystal_size_mid 0.25
_exptl_crystal_size_min 0.2
_refine_diff_density_max 0.956
_refine_diff_density_min -0.501
_refine_diff_density_rms 0.076
_refine_ls_extinction_method none
_refine_ls_goodness_of_fit_ref 1.046
_refine_ls_hydrogen_treatment noref
_refine_ls_matrix_type full
_refine_ls_number_parameters 532
_refine_ls_number_reflns 9684
_refine_ls_number_restraints 0
_refine_ls_restrained_S_all 1.046
_refine_ls_R_factor_all 0.0752
_refine_ls_R_factor_gt 0.0534
_refine_ls_shift/su_max 0.001
_refine_ls_shift/su_mean 0.000
_refine_ls_structure_factor_coef Fsqd
_refine_ls_weighting_details 'w=1/[\s^2^(Fo^2^)+(0.0832P)^2^+3.8870P] where P=(Fo^2^+2Fc^2^)/3'
_refine_ls_weighting_scheme calc
_refine_ls_wR_factor_gt 0.1498
_refine_ls_wR_factor_ref 0.1618
_reflns_Friedel_coverage 0.000
_reflns_number_gt 7246
_reflns_number_total 9684
_reflns_threshold_expression 'I > 2\s(I)'
_cod_data_source_file c5dt00937e2.cif
_cod_data_source_block shelxl
_cod_depositor_comments 'Adding full bibliography for 7034889--7034893.cif.'
_cod_original_formula_sum 'C44 H20 Cl7 N6 Ni O0.50'
_cod_database_code 7034892
_shelx_space_group_comment
;
The symmetry employed for this shelxl refinement is uniquely defined
by the following loop, which should always be used as a source of
symmetry information in preference to the above space-group names.
They are only intended as comments.
;
_shelx_estimated_absorpt_t_max 0.824
_shelx_estimated_absorpt_t_min 0.753
_olex2_refinement_description
;
1. Others
 Fixed Sof: N1(2) O1(0.25) O2(0.25)
 Fixed Uiso: H2(0.061) H3(0.076) H4(0.083) H5(0.077) H6(0.064) H12(0.059)
 H13(0.071) H14(0.075) H15(0.083) H16(0.066) H22(0.07) H23(0.095) H24(0.103)
 H25(0.092) H26(0.074) H31(0.07) H32(0.086) H33(0.091) H34(0.087) H35(0.068)
 Fixed X: H2(0.9138) H3(0.7789) H4(0.746799) H5(0.8525) H6(0.9936) H12(1.5625)
 H13(1.657201) H14(1.616) H15(1.474799) H16(1.377) H22(1.5502) H23(1.6808)
 H24(1.7423) H25(1.668101) H26(1.530399) H31(0.9403) H32(0.848901) H33(0.8871)
 H34(1.0167) H35(1.113701)
 Fixed Y: H2(0.6842) H3(0.734399) H4(0.8015) H5(0.820301) H6(0.774399)
 H12(0.75) H13(0.8169) H14(0.862901) H15(0.843901) H16(0.778) H22(0.5452)
 H23(0.4955) H24(0.436299) H25(0.4225) H26(0.4679) H31(0.4829) H32(0.4127)
 H33(0.367701) H34(0.390901) H35(0.4578)
 Fixed Z: H2(-0.118899) H3(-0.2208) H4(-0.111) H5(0.100101) H6(0.1967)
 H12(0.3466) H13(0.447499) H14(0.599) H15(0.644) H16(0.5379) H22(0.126201)
 H23(0.126101) H24(0.285999) H25(0.439699) H26(0.432599) H31(0.0551)
 H32(0.061501) H33(0.2523) H34(0.437599) H35(0.4287)
;
_shelx_shelxl_version_number 2014/7
_olex2_submission_special_instructions 'No special instructions were received'

loop_
_space_group_symop_operation_xyz
'x, y, z'
'-x, y+1/2, -z+1/2'
'-x, -y, -z'
'x, -y-1/2, z-1/2'

loop_
_atom_site_label
_atom_site_type_symbol
_atom_site_fract_x
_atom_site_fract_y
_atom_site_fract_z
_atom_site_U_iso_or_equiv
_atom_site_adp_type
_atom_site_occupancy
_atom_site_site_symmetry_order
_atom_site_calc_flag
_atom_site_refinement_flags_occupancy
C1 C 0.9680(2) 0.72402(11) 0.0498(3) 0.0442(7) Uani 1 1 d .
C2 C 0.9030(3) 0.71234(13) -0.0752(4) 0.0504(8) Uani 1 1 d .
H2 H 0.9138 0.6842 -0.1189 0.061 Uiso 1 1 d .
C3 C 0.8211(3) 0.74218(17) -0.1350(4) 0.0642(11) Uani 1 1 d .
H3 H 0.7789 0.7344 -0.2208 0.076 Uiso 1 1 d .
C4 C 0.8023(3) 0.78174(17) -0.0702(5) 0.0688(11) Uani 1 1 d .
H4 H 0.7468 0.8015 -0.1110 0.083 Uiso 1 1 d .
C5 C 0.8664(3) 0.79352(15) 0.0553(5) 0.0637(10) Uani 1 1 d .
H5 H 0.8525 0.8203 0.1001 0.077 Uiso 1 1 d .
C6 C 0.9494(3) 0.76563(13) 0.1141(4) 0.0531(8) Uani 1 1 d .
H6 H 0.9936 0.7744 0.1967 0.064 Uiso 1 1 d .
C7 C 1.0652(2) 0.56776(11) 0.2334(3) 0.0386(6) Uani 1 1 d .
C8 C 0.9684(2) 0.58216(12) 0.2318(3) 0.0456(7) Uani 1 1 d .
C9 C 0.9522(2) 0.62884(12) 0.1873(3) 0.0444(7) Uani 1 1 d .
C10 C 1.0397(2) 0.64570(11) 0.1658(3) 0.0372(6) Uani 1 1 d .
C11 C 1.4600(2) 0.75683(11) 0.4334(3) 0.0406(7) Uani 1 1 d .
C12 C 1.5441(2) 0.76915(12) 0.4053(4) 0.0485(8) Uani 1 1 d .
H12 H 1.5625 0.7500 0.3466 0.059 Uiso 1 1 d .
C13 C 1.6015(3) 0.80899(14) 0.4672(4) 0.0579(9) Uani 1 1 d .
H13 H 1.6572 0.8169 0.4475 0.071 Uiso 1 1 d .
C14 C 1.5762(3) 0.83641(14) 0.5570(4) 0.0627(10) Uani 1 1 d .
H14 H 1.6160 0.8629 0.5990 0.075 Uiso 1 1 d .
C15 C 1.4924(4) 0.82514(15) 0.5830(4) 0.0684(12) Uani 1 1 d .
H15 H 1.4748 0.8439 0.6440 0.083 Uiso 1 1 d .
C16 C 1.4340(3) 0.78541(13) 0.5213(4) 0.0546(9) Uani 1 1 d .
H16 H 1.3770 0.7780 0.5379 0.066 Uiso 1 1 d .
C17 C 1.1501(2) 0.70899(10) 0.1426(3) 0.0368(6) Uani 1 1 d .
C18 C 1.3054(2) 0.72169(10) 0.2715(3) 0.0373(6) Uani 1 1 d .
C19 C 1.2705(2) 0.76648(11) 0.1963(3) 0.0430(7) Uani 1 1 d .
C20 C 1.1773(2) 0.75748(11) 0.1134(3) 0.0410(7) Uani 1 1 d .
C21 C 1.5269(2) 0.51178(11) 0.2793(4) 0.0455(7) Uani 1 1 d .
C22 C 1.5725(3) 0.52002(14) 0.1879(4) 0.0585(9) Uani 1 1 d .
H22 H 1.5502 0.5452 0.1262 0.070 Uiso 1 1 d .
C23 C 1.6519(4) 0.49090(19) 0.1902(6) 0.0792(14) Uani 1 1 d .
H23 H 1.6808 0.4955 0.1261 0.095 Uiso 1 1 d .
C24 C 1.6879(4) 0.45505(19) 0.2846(6) 0.0853(15) Uani 1 1 d .
H24 H 1.7423 0.4363 0.2860 0.103 Uiso 1 1 d .
C25 C 1.6434(4) 0.44666(16) 0.3758(5) 0.0765(13) Uani 1 1 d .
H25 H 1.6681 0.4225 0.4397 0.092 Uiso 1 1 d .
C26 C 1.5621(3) 0.47450(14) 0.3726(4) 0.0606(10) Uani 1 1 d .
H26 H 1.5304 0.4679 0.4326 0.074 Uiso 1 1 d .
C27 C 1.3460(2) 0.52427(10) 0.2301(3) 0.0377(6) Uani 1 1 d .
C28 C 1.3176(3) 0.47431(11) 0.1825(3) 0.0464(7) Uani 1 1 d .
C29 C 1.2267(3) 0.46662(11) 0.1837(3) 0.0438(7) Uani 1 1 d .
C30 C 1.1922(2) 0.51193(11) 0.2228(3) 0.0385(6) Uani 1 1 d .
C31 C 0.9572(3) 0.46383(15) 0.1316(4) 0.0584(9) Uani 1 1 d .
H31 H 0.9403 0.4829 0.0551 0.070 Uiso 1 1 d .
C32 C 0.9011(3) 0.42256(17) 0.1359(5) 0.0704(12) Uani 1 1 d .
H32 H 0.8489 0.4127 0.0615 0.086 Uiso 1 1 d .
C33 C 0.9239(4) 0.39550(16) 0.2504(5) 0.0736(13) Uani 1 1 d .
H33 H 0.8871 0.3677 0.2523 0.091 Uiso 1 1 d .
C34 C 1.0020(4) 0.40848(16) 0.3589(5) 0.0728(12) Uani 1 1 d .
H34 H 1.0167 0.3909 0.4376 0.087 Uiso 1 1 d .
C35 C 1.0605(3) 0.44912(14) 0.3549(4) 0.0567(9) Uani 1 1 d .
H35 H 1.1137 0.4578 0.4287 0.068 Uiso 1 1 d .
C36 C 1.0381(2) 0.47678(12) 0.2412(3) 0.0445(7) Uani 1 1 d .
C41 C 1.0546(2) 0.69183(11) 0.1177(3) 0.0393(6) Uani 1 1 d .
C42 C 1.3981(2) 0.71353(10) 0.3684(3) 0.0368(6) Uani 1 1 d .
C43 C 1.4419(2) 0.54302(10) 0.2792(3) 0.0384(6) Uani 1 1 d .
C44 C 1.1009(2) 0.52005(11) 0.2362(3) 0.0387(6) Uani 1 1 d .
C51 C 1.4348(2) 0.66588(11) 0.3948(3) 0.0365(6) Uani 1 1 d .
C52 C 1.5341(2) 0.65172(12) 0.4747(3) 0.0427(7) Uani 1 1 d .
C53 C 1.5521(2) 0.60723(12) 0.4337(3) 0.0431(7) Uani 1 1 d .
C54 C 1.4595(2) 0.58940(10) 0.3387(3) 0.0363(6) Uani 1 1 d .
N2AA N 1.10982(18) 0.60887(9) 0.2031(2) 0.0355(5) Uani 1 1 d .
N2 N 1.23257(17) 0.68662(9) 0.2302(2) 0.0348(5) Uani 1 1 d .
N3 N 1.26515(18) 0.54695(9) 0.2441(2) 0.0355(5) Uani 1 1 d .
N1AA N 1.38841(18) 0.62488(8) 0.3215(2) 0.0344(5) Uani 1 1 d .
Cl1A Cl 1.33553(8) 0.81868(3) 0.19445(12) 0.0683(3) Uani 1 1 d .
Cl2A Cl 1.61521(8) 0.68279(4) 0.60668(11) 0.0759(3) Uani 1 1 d .
Cl3 Cl 1.66332(8) 0.57821(4) 0.49632(13) 0.0779(3) Uani 1 1 d .
Cl0A Cl 1.16605(9) 0.41192(3) 0.13608(12) 0.0718(3) Uani 1 1 d .
Cl7 Cl 0.84651(7) 0.66070(4) 0.16869(13) 0.0685(3) Uani 1 1 d .
Ni1 Ni 1.24886(3) 0.61675(2) 0.25036(3) 0.03186(11) Uani 1 1 d .
N1 N 1.10981(11) 0.79597(5) -0.01183(14) 0.0443(3) Uani 2 1 d P
Cl2 Cl 1.38266(9) 0.43170(4) 0.12919(14) 0.0769(3) Uani 1 1 d .
Cl4 Cl 0.88680(9) 0.54881(4) 0.28163(13) 0.0781(3) Uani 1 1 d .
O1 O 1.0973(8) 0.7675(4) -0.0983(9) 0.052(2) Uani 0.25 1 d P
O2 O 1.1259(8) 0.8310(4) 0.0236(10) 0.053(2) Uani 0.25 1 d P

loop_
_atom_site_aniso_label
_atom_site_aniso_U_11
_atom_site_aniso_U_22
_atom_site_aniso_U_33
_atom_site_aniso_U_23
_atom_site_aniso_U_13
_atom_site_aniso_U_12
C1 0.0454(17) 0.0349(15) 0.0476(18) 0.0012(13) 0.0104(14) -0.0020(13)
C2 0.0498(18) 0.0471(18) 0.0480(18) -0.0021(15) 0.0090(15) -0.0127(15)
C3 0.050(2) 0.071(3) 0.056(2) 0.012(2) 0.0002(17) -0.0132(19)
C4 0.049(2) 0.066(3) 0.085(3) 0.021(2) 0.016(2) 0.0080(18)
C5 0.063(2) 0.050(2) 0.077(3) 0.0012(19) 0.025(2) 0.0094(18)
C6 0.054(2) 0.0451(18) 0.055(2) -0.0057(16) 0.0126(16) 0.0027(15)
C7 0.0399(15) 0.0384(15) 0.0364(15) -0.0026(12) 0.0120(12) -0.0105(12)
C8 0.0445(17) 0.0463(18) 0.0477(17) -0.0045(14) 0.0184(14) -0.0148(14)
C9 0.0392(16) 0.0463(17) 0.0501(18) -0.0073(14) 0.0185(14) -0.0056(13)
C10 0.0391(15) 0.0349(14) 0.0361(14) -0.0061(12) 0.0112(12) -0.0039(12)
C11 0.0451(16) 0.0315(14) 0.0470(17) -0.0090(12) 0.0184(13) -0.0100(12)
C12 0.0462(18) 0.0430(17) 0.062(2) -0.0142(15) 0.0263(16) -0.0123(14)
C13 0.053(2) 0.051(2) 0.071(2) -0.0119(18) 0.0224(18) -0.0213(16)
C14 0.076(3) 0.0448(19) 0.064(2) -0.0158(18) 0.021(2) -0.0260(18)
C15 0.103(3) 0.049(2) 0.068(3) -0.0264(19) 0.048(2) -0.021(2)
C16 0.070(2) 0.0438(18) 0.064(2) -0.0136(16) 0.0400(19) -0.0163(16)
C17 0.0444(16) 0.0288(13) 0.0386(15) -0.0031(11) 0.0165(12) -0.0026(11)
C18 0.0448(16) 0.0265(13) 0.0470(16) -0.0023(12) 0.0240(13) -0.0040(11)
C19 0.0495(17) 0.0282(13) 0.0584(19) -0.0006(13) 0.0277(15) -0.0037(12)
C20 0.0512(17) 0.0300(14) 0.0459(17) 0.0021(12) 0.0223(14) 0.0016(12)
C21 0.0495(18) 0.0335(15) 0.060(2) 0.0021(14) 0.0266(16) 0.0021(13)
C22 0.062(2) 0.051(2) 0.075(3) 0.0072(18) 0.039(2) -0.0005(17)
C23 0.073(3) 0.079(3) 0.107(4) 0.002(3) 0.059(3) 0.006(2)
C24 0.065(3) 0.070(3) 0.130(5) -0.008(3) 0.045(3) 0.017(2)
C25 0.089(3) 0.052(2) 0.086(3) 0.009(2) 0.028(3) 0.030(2)
C26 0.080(3) 0.0430(19) 0.068(2) 0.0132(17) 0.038(2) 0.0172(18)
C27 0.0480(16) 0.0274(13) 0.0401(15) 0.0005(11) 0.0183(13) -0.0027(12)
C28 0.059(2) 0.0286(14) 0.0516(19) -0.0040(13) 0.0199(16) -0.0019(13)
C29 0.0573(19) 0.0276(14) 0.0421(17) -0.0036(12) 0.0119(14) -0.0094(13)
C30 0.0444(16) 0.0313(14) 0.0342(14) 0.0015(11) 0.0069(12) -0.0084(12)
C31 0.056(2) 0.062(2) 0.051(2) -0.0017(17) 0.0115(16) -0.0237(18)
C32 0.060(2) 0.071(3) 0.078(3) -0.020(2) 0.022(2) -0.034(2)
C33 0.078(3) 0.050(2) 0.105(4) -0.007(2) 0.047(3) -0.028(2)
C34 0.076(3) 0.052(2) 0.095(3) 0.028(2) 0.035(3) -0.009(2)
C35 0.058(2) 0.0474(19) 0.059(2) 0.0117(16) 0.0126(17) -0.0109(16)
C36 0.0462(17) 0.0376(16) 0.0480(18) 0.0020(13) 0.0145(14) -0.0128(13)
C41 0.0407(15) 0.0344(14) 0.0404(15) -0.0058(12) 0.0114(12) -0.0012(12)
C42 0.0404(15) 0.0303(13) 0.0445(16) -0.0076(12) 0.0208(13) -0.0102(11)
C43 0.0459(16) 0.0290(13) 0.0446(16) 0.0063(12) 0.0212(13) 0.0011(12)
C44 0.0423(15) 0.0335(14) 0.0344(14) 0.0034(12) 0.0062(12) -0.0115(12)
C51 0.0391(15) 0.0332(14) 0.0399(15) -0.0036(12) 0.0173(12) -0.0086(11)
C52 0.0418(16) 0.0409(16) 0.0412(16) 0.0006(13) 0.0093(13) -0.0083(13)
C53 0.0382(15) 0.0400(16) 0.0478(17) 0.0074(13) 0.0109(13) -0.0019(12)
C54 0.0373(14) 0.0317(14) 0.0416(15) 0.0023(12) 0.0158(12) -0.0028(11)
N2AA 0.0384(12) 0.0308(11) 0.0370(12) -0.0008(10) 0.0129(10) -0.0071(9)
N2 0.0384(12) 0.0265(11) 0.0403(13) -0.0021(9) 0.0148(10) -0.0038(9)
N3 0.0424(13) 0.0270(11) 0.0360(12) -0.0010(9) 0.0124(10) -0.0075(9)
N1AA 0.0377(12) 0.0271(11) 0.0404(13) -0.0007(9) 0.0162(10) -0.0056(9)
Cl1A 0.0706(6) 0.0360(4) 0.0961(8) 0.0103(4) 0.0263(6) -0.0124(4)
Cl2A 0.0696(6) 0.0660(6) 0.0698(7) -0.0069(5) -0.0034(5) -0.0131(5)
Cl3 0.0534(5) 0.0651(6) 0.0960(8) -0.0014(6) 0.0021(5) 0.0105(5)
Cl0A 0.0788(7) 0.0411(5) 0.0929(8) -0.0205(5) 0.0270(6) -0.0207(4)
Cl7 0.0540(5) 0.0596(6) 0.1031(8) -0.0010(5) 0.0415(6) 0.0043(4)
Ni1 0.03596(19) 0.02526(18) 0.03487(19) -0.00204(14) 0.01303(14) -0.00609(13)
N1 0.0565(8) 0.0312(7) 0.0450(8) 0.0114(6) 0.0177(6) -0.0030(6)
Cl2 0.0912(8) 0.0467(5) 0.1035(9) -0.0207(5) 0.0475(7) -0.0027(5)
Cl4 0.0743(7) 0.0740(7) 0.1029(9) 0.0024(6) 0.0522(7) -0.0178(5)
O1 0.068(6) 0.047(5) 0.036(5) 0.013(4) 0.011(4) -0.011(5)
O2 0.056(6) 0.055(6) 0.043(5) 0.014(5) 0.011(4) 0.014(5)

loop_
_atom_type_symbol
_atom_type_description
_atom_type_scat_dispersion_real
_atom_type_scat_dispersion_imag
_atom_type_scat_source
C C 0.0030 0.0020 'International Tables Vol C Tables 4.2.6.8 and 6.1.1.4'
H H 0.0000 0.0000 'International Tables Vol C Tables 4.2.6.8 and 6.1.1.4'
Cl Cl 0.1480 0.1590 'International Tables Vol C Tables 4.2.6.8 and 6.1.1.4'
N N 0.0060 0.0030 'International Tables Vol C Tables 4.2.6.8 and 6.1.1.4'
Ni Ni 0.3390 1.1120 'International Tables Vol C Tables 4.2.6.8 and 6.1.1.4'
O O 0.0106 0.0060 'International Tables Vol C Tables 4.2.6.8 and 6.1.1.4'

loop_
_geom_angle_atom_site_label_1
_geom_angle_atom_site_label_2
_geom_angle_atom_site_label_3
_geom_angle
C2 C1 C6 119.0(3)
C2 C1 C41 120.7(3)
C6 C1 C41 120.2(3)
C1 C2 H2 120.0(4)
C1 C2 C3 119.7(4)
C3 C2 H2 120.3(4)
C2 C3 H3 118.7(5)
C4 C3 C2 120.8(4)
C4 C3 H3 120.5(4)
C3 C4 H4 120.2(5)
C3 C4 C5 120.0(4)
C5 C4 H4 119.8(5)
C4 C5 H5 119.7(4)
C6 C5 C4 120.2(4)
C6 C5 H5 120.1(4)
C1 C6 H6 119.7(4)
C5 C6 C1 120.3(3)
C5 C6 H6 120.1(4)
C44 C7 C8 127.0(3)
N2AA C7 C8 108.0(3)
N2AA C7 C44 123.6(3)
C7 C8 Cl4 128.5(3)
C9 C8 C7 107.7(3)
C9 C8 Cl4 123.7(3)
C8 C9 C10 107.7(3)
C8 C9 Cl7 123.7(3)
C10 C9 Cl7 128.5(3)
C41 C10 C9 127.0(3)
N2AA C10 C9 108.7(3)
N2AA C10 C41 124.2(3)
C12 C11 C42 120.8(3)
C16 C11 C12 119.1(3)
C16 C11 C42 120.1(3)
C11 C12 H12 119.8(3)
C13 C12 C11 120.3(3)
C13 C12 H12 119.9(3)
C12 C13 H13 119.5(4)
C14 C13 C12 120.1(3)
C14 C13 H13 120.4(4)
C13 C14 H14 119.2(4)
C13 C14 C15 119.9(3)
C15 C14 H14 120.8(4)
C14 C15 H15 120.1(4)
C14 C15 C16 120.6(3)
C16 C15 H15 119.3(4)
C11 C16 C15 120.0(3)
C11 C16 H16 119.3(3)
C15 C16 H16 120.7(4)
C41 C17 C20 126.3(3)
N2 C17 C20 108.4(3)
N2 C17 C41 123.3(3)
C42 C18 C19 127.3(3)
N2 C18 C19 108.7(3)
N2 C18 C42 124.0(3)
C18 C19 Cl1A 128.1(3)
C20 C19 C18 106.9(3)
C20 C19 Cl1A 124.6(3)
C17 C20 N1 127.2(3)
C19 C20 C17 107.8(3)
C19 C20 N1 124.8(2)
C22 C21 C26 119.2(3)
C22 C21 C43 120.4(3)
C26 C21 C43 120.3(3)
C21 C22 H22 119.9(4)
C21 C22 C23 119.6(4)
C23 C22 H22 120.5(4)
C22 C23 H23 119.6(5)
C24 C23 C22 120.9(4)
C24 C23 H23 119.5(5)
C23 C24 H24 119.8(6)
C23 C24 C25 119.9(4)
C25 C24 H24 120.3(6)
C24 C25 H25 119.7(5)
C24 C25 C26 119.9(4)
C26 C25 H25 120.3(5)
C21 C26 H26 119.8(4)
C25 C26 C21 120.4(4)
C25 C26 H26 119.8(4)
C43 C27 C28 126.4(3)
N3 C27 C28 108.0(3)
N3 C27 C43 124.4(3)
C27 C28 Cl2 128.8(3)
C29 C28 C27 107.4(3)
C29 C28 Cl2 123.8(2)
C28 C29 C30 108.2(3)
C28 C29 Cl0A 122.4(3)
C30 C29 Cl0A 129.2(3)
C44 C30 C29 127.0(3)
N3 C30 C29 108.1(3)
N3 C30 C44 124.9(3)
C32 C31 H31 120.0(4)
C36 C31 H31 119.8(3)
C36 C31 C32 120.2(4)
C31 C32 H32 120.6(5)
C33 C32 C31 119.9(4)
C33 C32 H32 119.4(4)
C32 C33 H33 119.7(5)
C34 C33 C32 120.2(3)
C34 C33 H33 120.1(5)
C33 C34 H34 120.6(4)
C33 C34 C35 120.4(4)
C35 C34 H34 118.9(5)
C34 C35 H35 120.3(4)
C36 C35 C34 120.1(4)
C36 C35 H35 119.7(3)
C31 C36 C44 120.6(3)
C35 C36 C31 119.2(3)
C35 C36 C44 120.2(3)
C10 C41 C1 119.5(3)
C17 C41 C1 120.4(3)
C17 C41 C10 119.9(3)
C18 C42 C11 119.1(3)
C51 C42 C11 120.7(3)
C51 C42 C18 119.9(3)
C27 C43 C21 120.2(3)
C54 C43 C21 119.6(3)
C54 C43 C27 120.0(3)
C7 C44 C30 120.2(3)
C7 C44 C36 120.3(3)
C30 C44 C36 119.3(3)
C42 C51 C52 126.8(3)
C42 C51 N1AA 123.5(3)
N1AA C51 C52 107.9(3)
C51 C52 Cl2A 127.8(3)
C53 C52 C51 108.0(3)
C53 C52 Cl2A 124.1(3)
C52 C53 C54 107.1(3)
C52 C53 Cl3 123.3(3)
C54 C53 Cl3 129.4(3)
C43 C54 C53 126.8(3)
N1AA C54 C43 124.2(3)
N1AA C54 C53 108.9(3)
C7 N2AA Ni1 124.3(2)
C10 N2AA C7 107.2(2)
C10 N2AA Ni1 126.62(19)
C17 N2 Ni1 123.87(19)
C18 N2 C17 107.4(2)
C18 N2 Ni1 126.8(2)
C27 N3 C30 107.8(2)
C27 N3 Ni1 124.48(19)
C30 N3 Ni1 126.3(2)
C51 N1AA Ni1 123.6(2)
C54 N1AA C51 107.0(2)
C54 N1AA Ni1 127.72(19)
N2AA Ni1 N2 90.23(10)
N2AA Ni1 N3 90.65(10)
N3 Ni1 N2 171.45(10)
N1AA Ni1 N2AA 172.30(10)
N1AA Ni1 N2 90.13(10)
N1AA Ni1 N3 90.14(10)
O1 N1 C20 96.6(5)
O2 N1 C20 106.2(5)
O2 N1 O1 149.3(7)

loop_
_geom_bond_atom_site_label_1
_geom_bond_atom_site_label_2
_geom_bond_distance
C1 C2 1.385(5)
C1 C6 1.400(5)
C1 C41 1.492(4)
C2 H2 0.938(4)
C2 C3 1.393(6)
C3 H3 0.938(4)
C3 C4 1.359(7)
C4 H4 0.937(4)
C4 C5 1.385(6)
C5 H5 0.932(4)
C5 C6 1.372(5)
C6 H6 0.928(4)
C7 C8 1.449(5)
C7 C44 1.389(4)
C7 N2AA 1.384(4)
C8 C9 1.345(5)
C8 Cl4 1.716(3)
C9 C10 1.440(4)
C9 Cl7 1.706(3)
C10 C41 1.400(4)
C10 N2AA 1.379(4)
C11 C12 1.393(4)
C11 C16 1.377(4)
C11 C42 1.494(4)
C12 H12 0.928(3)
C12 C13 1.384(5)
C13 H13 0.929(4)
C13 C14 1.370(6)
C14 H14 0.933(3)
C14 C15 1.371(6)
C15 H15 0.936(4)
C15 C16 1.387(5)
C16 H16 0.925(3)
C17 C20 1.439(4)
C17 C41 1.391(4)
C17 N2 1.377(4)
C18 C19 1.449(4)
C18 C42 1.400(4)
C18 N2 1.372(4)
C19 C20 1.354(5)
C19 Cl1A 1.704(3)
C20 N1 1.716(3)
C21 C22 1.384(5)
C21 C26 1.392(5)
C21 C43 1.493(4)
C22 H22 0.929(4)
C22 C23 1.387(6)
C23 H23 0.935(4)
C23 C24 1.372(8)
C24 H24 0.932(4)
C24 C25 1.372(7)
C25 H25 0.927(4)
C25 C26 1.387(6)
C26 H26 0.934(4)
C27 C28 1.456(4)
C27 C43 1.396(4)
C27 N3 1.377(4)
C28 C29 1.337(5)
C28 Cl2 1.712(3)
C29 C30 1.444(4)
C29 Cl0A 1.708(3)
C30 C44 1.396(5)
C30 N3 1.378(4)
C31 H31 0.932(4)
C31 C32 1.392(5)
C31 C36 1.387(5)
C32 H32 0.928(4)
C32 C33 1.375(7)
C33 H33 0.927(4)
C33 C34 1.359(7)
C34 H34 0.932(4)
C34 C35 1.399(5)
C35 H35 0.924(4)
C35 C36 1.377(5)
C36 C44 1.496(4)
C42 C51 1.388(4)
C43 C54 1.394(4)
C51 C52 1.444(4)
C51 N1AA 1.393(4)
C52 C53 1.341(5)
C52 Cl2A 1.717(3)
C53 C54 1.455(4)
C53 Cl3 1.704(3)
C54 N1AA 1.373(4)
N2AA Ni1 1.906(2)
N2 Ni1 1.912(2)
N3 Ni1 1.911(2)
N1AA Ni1 1.905(2)
N1 O1 1.175(10)
N1 O2 1.019(11)

loop_
_geom_torsion_atom_site_label_1
_geom_torsion_atom_site_label_2
_geom_torsion_atom_site_label_3
_geom_torsion_atom_site_label_4
_geom_torsion
C1 C2 C3 C4 -2.2(6)
C2 C1 C6 C5 1.8(6)
C2 C1 C41 C10 -71.8(4)
C2 C1 C41 C17 113.4(4)
C2 C3 C4 C5 1.7(6)
C3 C4 C5 C6 0.6(7)
C4 C5 C6 C1 -2.4(6)
C6 C1 C2 C3 0.4(5)
C6 C1 C41 C10 105.9(4)
C6 C1 C41 C17 -68.9(4)
C7 C8 C9 C10 -2.6(4)
C7 C8 C9 Cl7 179.7(2)
C8 C7 C44 C30 173.0(3)
C8 C7 C44 C36 -1.6(5)
C8 C7 N2AA C10 -8.0(3)
C8 C7 N2AA Ni1 157.2(2)
C8 C9 C10 C41 178.9(3)
C8 C9 C10 N2AA -2.3(4)
C9 C10 C41 C1 -16.3(5)
C9 C10 C41 C17 158.6(3)
C9 C10 N2AA C7 6.4(3)
C9 C10 N2AA Ni1 -158.3(2)
C11 C12 C13 C14 0.3(6)
C11 C42 C51 C52 -5.2(5)
C11 C42 C51 N1AA -168.4(3)
C12 C11 C16 C15 -1.6(6)
C12 C11 C42 C18 -107.9(4)
C12 C11 C42 C51 66.5(4)
C12 C13 C14 C15 -1.7(7)
C13 C14 C15 C16 1.5(7)
C14 C15 C16 C11 0.2(7)
C16 C11 C12 C13 1.3(6)
C16 C11 C42 C18 71.5(4)
C16 C11 C42 C51 -114.1(4)
C17 C20 N1 O1 -53.4(6)
C17 C20 N1 O2 147.4(7)
C18 C19 C20 C17 4.6(3)
C18 C19 C20 N1 -170.7(2)
C18 C42 C51 C52 169.2(3)
C18 C42 C51 N1AA 6.0(4)
C19 C18 C42 C11 19.3(5)
C19 C18 C42 C51 -155.2(3)
C19 C18 N2 C17 -6.2(3)
C19 C18 N2 Ni1 158.7(2)
C19 C20 N1 O1 121.0(6)
C19 C20 N1 O2 -38.3(7)
C20 C17 C41 C1 2.4(5)
C20 C17 C41 C10 -172.3(3)
C20 C17 N2 C18 9.0(3)
C20 C17 N2 Ni1 -156.4(2)
C21 C22 C23 C24 -2.1(8)
C21 C43 C54 C53 -18.1(5)
C21 C43 C54 N1AA 166.2(3)
C22 C21 C26 C25 1.4(6)
C22 C21 C43 C27 104.9(4)
C22 C21 C43 C54 -80.5(4)
C22 C23 C24 C25 2.0(9)
C23 C24 C25 C26 -0.1(8)
C24 C25 C26 C21 -1.6(8)
C26 C21 C22 C23 0.4(6)
C26 C21 C43 C27 -76.1(5)
C26 C21 C43 C54 98.5(4)
C27 C28 C29 C30 3.9(4)
C27 C28 C29 Cl0A -179.4(2)
C27 C43 C54 C53 156.5(3)
C27 C43 C54 N1AA -19.3(5)
C28 C27 C43 C21 3.6(5)
C28 C27 C43 C54 -170.9(3)
C28 C27 N3 C30 7.0(3)
C28 C27 N3 Ni1 -159.8(2)
C28 C29 C30 C44 179.7(3)
C28 C29 C30 N3 0.3(4)
C29 C30 C44 C7 -159.7(3)
C29 C30 C44 C36 14.9(5)
C29 C30 N3 C27 -4.6(3)
C29 C30 N3 Ni1 161.8(2)
C31 C32 C33 C34 -1.0(8)
C31 C36 C44 C7 71.5(5)
C31 C36 C44 C30 -103.1(4)
C32 C31 C36 C35 -1.7(6)
C32 C31 C36 C44 177.9(4)
C32 C33 C34 C35 -0.6(8)
C33 C34 C35 C36 1.1(7)
C34 C35 C36 C31 0.1(6)
C34 C35 C36 C44 -179.5(4)
C35 C36 C44 C7 -108.8(4)
C35 C36 C44 C30 76.6(4)
C36 C31 C32 C33 2.2(7)
C41 C1 C2 C3 178.1(3)
C41 C1 C6 C5 -175.9(3)
C41 C10 N2AA C7 -174.7(3)
C41 C10 N2AA Ni1 20.6(4)
C41 C17 C20 C19 155.5(3)
C41 C17 C20 N1 -29.3(5)
C41 C17 N2 C18 -155.7(3)
C41 C17 N2 Ni1 38.9(4)
C42 C11 C12 C13 -179.3(3)
C42 C11 C16 C15 179.0(4)
C42 C18 C19 C20 179.4(3)
C42 C18 C19 Cl1A 6.6(5)
C42 C18 N2 C17 175.2(3)
C42 C18 N2 Ni1 -19.9(4)
C42 C51 C52 C53 -154.7(3)
C42 C51 C52 Cl2A 29.1(5)
C42 C51 N1AA C54 156.8(3)
C42 C51 N1AA Ni1 -36.8(4)
C43 C21 C22 C23 179.4(4)
C43 C21 C26 C25 -177.6(4)
C43 C27 C28 C29 161.0(3)
C43 C27 C28 Cl2 -20.6(5)
C43 C27 N3 C30 -161.1(3)
C43 C27 N3 Ni1 32.2(4)
C43 C54 N1AA C51 -179.1(3)
C43 C54 N1AA Ni1 15.2(4)
C44 C7 C8 C9 -160.6(3)
C44 C7 C8 Cl4 21.7(5)
C44 C7 N2AA C10 159.8(3)
C44 C7 N2AA Ni1 -35.1(4)
C44 C30 N3 C27 176.0(3)
C44 C30 N3 Ni1 -17.6(4)
C51 C52 C53 C54 -7.6(4)
C51 C52 C53 Cl3 176.6(2)
C52 C51 N1AA C54 -9.0(3)
C52 C51 N1AA Ni1 157.3(2)
C52 C53 C54 C43 -174.2(3)
C52 C53 C54 N1AA 2.1(4)
C53 C54 N1AA C51 4.4(3)
C53 C54 N1AA Ni1 -161.2(2)
N2AA C7 C8 C9 6.6(4)
N2AA C7 C8 Cl4 -171.1(2)
N2AA C7 C44 C30 7.6(5)
N2AA C7 C44 C36 -166.9(3)
N2AA C10 C41 C1 165.1(3)
N2AA C10 C41 C17 -20.1(5)
N2 C17 C20 C19 -8.5(3)
N2 C17 C20 N1 166.6(2)
N2 C17 C41 C1 164.3(3)
N2 C17 C41 C10 -10.5(4)
N2 C18 C19 C20 0.9(3)
N2 C18 C19 Cl1A -171.9(2)
N2 C18 C42 C11 -162.4(3)
N2 C18 C42 C51 23.1(4)
N3 C27 C28 C29 -6.8(4)
N3 C27 C28 Cl2 171.6(3)
N3 C27 C43 C21 169.5(3)
N3 C27 C43 C54 -5.1(5)
N3 C30 C44 C7 19.6(5)
N3 C30 C44 C36 -165.8(3)
N1AA C51 C52 C53 10.6(3)
N1AA C51 C52 Cl2A -165.6(2)
Cl1A C19 C20 C17 177.7(2)
Cl1A C19 C20 N1 2.4(4)
Cl2A C52 C53 C54 168.7(2)
Cl2A C52 C53 Cl3 -7.1(4)
Cl3 C53 C54 C43 1.3(5)
Cl3 C53 C54 N1AA 177.6(2)
Cl0A C29 C30 C44 3.3(5)
Cl0A C29 C30 N3 -176.1(2)
Cl7 C9 C10 C41 -3.6(5)
Cl7 C9 C10 N2AA 175.2(2)
Cl2 C28 C29 C30 -174.7(2)
Cl2 C28 C29 Cl0A 2.0(5)
Cl4 C8 C9 C10 175.3(2)
Cl4 C8 C9 Cl7 -2.4(5)
